data_4314274
loop_
_publ_author_name
'Hengbo Cui'
'Takeo Otsuka'
'Akiko Kobayashi'
'Naoya Takeda'
'Masayasu Ishikawa'
'Yohji Misaki'
'Hayao Kobayashi'

_publ_contact_author_email akiko@chem.s.u-tokyo.ac.jp
_publ_contact_author_fax +81-3-5841-4417
_publ_contact_author_name 'Akiko KOBAYASHI'
_publ_contact_author_phone +81-3-5841-4417
_publ_section_title
;
 Structural, Electrical, and Magnetic Properties of a Series of Molecular
 Conductors Based on BDT-TTP and Lanthanoid Nitrate Complex Anions
 (BDT-TTP = 2,5-Bis(1,3-dithiol-2-ylidene)-1,3,4,6-tetrathiapentalene)
;
_journal_name_full 'Inorganic Chemistry'
_journal_page_first 6114
_journal_page_last 6122
_journal_paper_doi 10.1021/ic034459g
_journal_volume 42
_journal_year 2003
_chemical_formula_moiety 'C50 H20 Lu N5 O15 S40 '
_chemical_formula_sum 'C50 H20 Lu N5 O15 S40'
_chemical_formula_weight 2388.10
_space_group_IT_number 2
_symmetry_cell_setting triclinic
_symmetry_Int_Tables_number 2
_symmetry_space_group_name_Hall '-P 1'
_symmetry_space_group_name_H-M 'P -1'
_audit_creation_date 2003-03-14
_audit_creation_method 'by CrystalStructure v2.00'
_cell_angle_alpha 68.662(9)
_cell_angle_beta 76.750(11)
_cell_angle_gamma 78.960(12)
_cell_formula_units_Z 2
_cell_length_a 11.553(3)
_cell_length_b 19.539(6)
_cell_length_c 21.913(6)
_cell_measurement_reflns_used 6472
_cell_measurement_temperature 293.1
_cell_measurement_theta_max 13.7
_cell_measurement_theta_min 1.5
_cell_volume 4453(2)
_computing_cell_refinement CrystalClear
_computing_data_collection CrystalClear
_computing_data_reduction CrystalStructure
_computing_publication_material 'CrystalStructure Ver. 2.00'
_computing_structure_refinement CRYSTALS
_computing_structure_solution SIR92
_diffrn_detector_area_resol_mean 14.62
_diffrn_measured_fraction_theta_full 0.9920
_diffrn_measured_fraction_theta_max 0.9920
_diffrn_measurement_device_type 'Rigaku Mercury'
_diffrn_measurement_method \w
_diffrn_radiation_type 'Mo K\a'
_diffrn_radiation_wavelength 0.7107
_diffrn_reflns_av_R_equivalents 0.074
_diffrn_reflns_limit_h_max 13
_diffrn_reflns_limit_h_min -15
_diffrn_reflns_limit_k_max 25
_diffrn_reflns_limit_k_min -19
_diffrn_reflns_limit_l_max 28
_diffrn_reflns_limit_l_min -26
_diffrn_reflns_number 37028
_diffrn_reflns_theta_full 27.48
_diffrn_reflns_theta_max 27.48
_exptl_absorpt_coefficient_mu 2.104
_exptl_absorpt_correction_T_max 0.959
_exptl_absorpt_correction_T_min 0.638
_exptl_absorpt_correction_type none
_exptl_crystal_colour colorless
_exptl_crystal_density_diffrn 1.781
_exptl_crystal_density_method 'not measured'
_exptl_crystal_description platelet
_exptl_crystal_size_max 0.15
_exptl_crystal_size_mid 0.10
_exptl_crystal_size_min 0.02
_refine_diff_density_max 3.54
_refine_diff_density_min -0.94
_refine_ls_extinction_method none
_refine_ls_goodness_of_fit_ref 1.925
_refine_ls_hydrogen_treatment noref
_refine_ls_number_parameters 1000
_refine_ls_number_reflns 6707
_refine_ls_R_factor_gt 0.0740
_refine_ls_shift/su_max 0.0040
_refine_ls_structure_factor_coef F
_refine_ls_weighting_details 'w = 1.0'
_refine_ls_weighting_scheme unit
_refine_ls_wR_factor_ref 0.0920
_reflns_number_gt 6707
_reflns_number_total 20244
_reflns_threshold_expression F^2^>2.0\s(F^2^)
_cod_data_source_file ic034459gsi20030807_031921_11.cif
_cod_data_source_block '__(BDT-TTP)5[Lu(NO3)5]'
_cod_original_cell_volume 4452.8(22)
_cod_original_sg_symbol_H-M 'P -1 '
_cod_original_formula_sum 'C50 H20 Lu N5 O15 S40 '
_cod_database_code 4314274

loop_
_symmetry_equiv_pos_as_xyz
x,y,z
-x,-y,-z

loop_
_atom_site_label
_atom_site_type_symbol
_atom_site_fract_x
_atom_site_fract_y
_atom_site_fract_z
_atom_site_U_iso_or_equiv
_atom_site_adp_type
_atom_site_occupancy
_atom_site_symmetry_multiplicity
_atom_site_calc_flag
_atom_site_refinement_flags
_atom_site_disorder_assembly
_atom_site_disorder_group
Lu1 Lu 1.82782(12) 0.76078(7) -0.02066(6) 0.0393(3) Uani 1.00 1 d . . .
S1 S 0.3469(6) -0.1492(4) 0.7948(3) 0.042(2) Uani 1.00 1 d . . .
S2 S 0.4527(6) -0.0199(4) 0.7866(3) 0.042(2) Uani 1.00 1 d . . .
S3 S 0.3238(6) -0.0797(3) 0.6419(3) 0.030(2) Uani 1.00 1 d . . .
S4 S 0.4247(6) 0.0556(3) 0.6295(3) 0.031(2) Uani 1.00 1 d . . .
S5 S 0.2948(5) -0.0139(3) 0.4962(3) 0.027(2) Uani 1.00 1 d . . .
S6 S 0.3982(5) 0.1210(3) 0.4824(3) 0.026(2) Uani 1.00 1 d . . .
S7 S 0.2668(6) 0.0547(3) 0.3416(3) 0.035(2) Uani 1.00 1 d . . .
S8 S 0.3645(6) 0.1886(3) 0.3276(3) 0.033(2) Uani 1.00 1 d . . .
S9 S 0.7512(6) 0.0877(3) 0.7376(3) 0.034(2) Uani 1.00 1 d . . .
S10 S 0.8520(6) 0.2238(3) 0.7164(3) 0.035(2) Uani 1.00 1 d . . .
S11 S 0.7117(5) 0.1522(3) 0.5825(3) 0.028(2) Uani 1.00 1 d . . .
S12 S 0.8142(5) 0.2887(3) 0.5654(3) 0.028(2) Uani 1.00 1 d . . .
S13 S 0.6830(5) 0.2137(3) 0.4364(3) 0.028(2) Uani 1.00 1 d . . .
S14 S 0.7847(5) 0.3502(3) 0.4197(3) 0.028(2) Uani 1.00 1 d . . .
S15 S 0.6484(6) 0.2827(3) 0.2820(3) 0.035(2) Uani 1.00 1 d . . .
S16 S 0.7452(6) 0.4180(3) 0.2664(3) 0.037(2) Uani 1.00 1 d . . .
S17 S 1.0436(6) -0.0349(3) 0.7671(3) 0.038(2) Uani 1.00 1 d . . .
S18 S 1.1509(6) 0.0948(3) 0.7572(3) 0.036(2) Uani 1.00 1 d . . .
S19 S 1.0158(5) 0.0349(3) 0.6145(3) 0.029(2) Uani 1.00 1 d . . .
S20 S 1.1198(5) 0.1689(3) 0.6013(3) 0.028(2) Uani 1.00 1 d . . .
S21 S 0.9908(5) 0.0987(3) 0.4683(3) 0.026(2) Uani 1.00 1 d . . .
S22 S 1.0956(5) 0.2335(3) 0.4538(3) 0.027(2) Uani 1.00 1 d . . .
S23 S 0.9550(6) 0.1672(3) 0.3166(3) 0.033(2) Uani 1.00 1 d . . .
S24 S 1.0521(6) 0.3027(3) 0.3003(3) 0.033(2) Uani 1.00 1 d . . .
S25 S 1.1365(6) 0.3105(3) 0.6786(3) 0.034(2) Uani 1.00 1 d . . .
S26 S 1.2349(6) 0.4462(3) 0.6607(3) 0.034(2) Uani 1.00 1 d . . .
S27 S 1.1009(5) 0.3750(3) 0.5246(3) 0.025(2) Uani 1.00 1 d . . .
S28 S 1.2048(5) 0.5112(3) 0.5067(3) 0.024(2) Uani 1.00 1 d . . .
S29 S 1.0723(5) 0.4362(3) 0.3781(3) 0.029(2) Uani 1.00 1 d . . .
S30 S 1.1743(6) 0.5727(3) 0.3609(3) 0.031(2) Uani 1.00 1 d . . .
S31 S 1.0400(6) 0.5020(4) 0.2243(3) 0.041(2) Uani 1.00 1 d . . .
S32 S 1.1406(6) 0.6367(3) 0.2069(3) 0.041(2) Uani 1.00 1 d . . .
S33 S 1.4420(6) 0.1960(3) 0.7100(3) 0.037(2) Uani 1.00 1 d . . .
S34 S 1.5401(6) 0.3317(3) 0.6926(3) 0.037(2) Uani 1.00 1 d . . .
S35 S 1.4044(5) 0.2613(3) 0.5558(3) 0.027(2) Uani 1.00 1 d . . .
S36 S 1.5074(5) 0.3979(3) 0.5385(3) 0.027(2) Uani 1.00 1 d . . .
S37 S 1.3772(5) 0.3231(3) 0.4092(3) 0.027(2) Uani 1.00 1 d . . .
S38 S 1.4775(5) 0.4593(3) 0.3928(3) 0.027(2) Uani 1.00 1 d . . .
S39 S 1.3414(6) 0.3918(3) 0.2545(3) 0.034(2) Uani 1.00 1 d . . .
S40 S 1.4439(6) 0.5250(3) 0.2396(3) 0.034(2) Uani 1.00 1 d . . .
O1 O 1.642(2) 0.610(1) 0.1319(11) 0.108(10) Uani 1.00 1 d . . .
O2 O 1.656(2) 0.7096(13) 0.0466(12) 0.098(9) Uani 1.00 1 d . . .
O3 O 1.813(2) 0.645(2) 0.0696(12) 0.100(10) Uani 1.00 1 d . . .
O4 O 1.666(2) 0.9570(12) -0.1236(12) 0.094(9) Uani 1.00 1 d . . .
O5 O 1.673(2) 0.8594(12) -0.0367(11) 0.087(8) Uani 1.00 1 d . . .
O6 O 1.820(2) 0.872(2) -0.114(1) 0.107(10) Uani 1.00 1 d . . .
O7 O 2.187(3) 0.720(2) -0.0750(13) 0.109(11) Uani 1.00 1 d . . .
O8 O 2.014(2) 0.7825(12) -0.0962(10) 0.074(8) Uani 1.00 1 d . . .
O9 O 2.020(2) 0.6992(13) -0.0043(9) 0.075(7) Uani 1.00 1 d . . .
O10 O 1.892(3) 0.845(2) 0.110(2) 0.15(2) Uani 1.00 1 d . . .
O11 O 1.802(3) 0.776(2) 0.0819(11) 0.15(1) Uani 1.00 1 d . . .
O12 O 1.922(2) 0.837(2) 0.010(1) 0.100(11) Uani 1.00 1 d . . .
O13 O 1.745(2) 0.6598(13) -0.1358(10) 0.085(9) Uani 1.00 1 d . . .
O14 O 1.719(3) 0.753(1) -0.101(1) 0.109(11) Uani 1.00 1 d . . .
O15 O 1.853(2) 0.6687(12) -0.0698(13) 0.090(9) Uani 1.00 1 d . . .
N1 N 1.702(3) 0.653(1) 0.0851(11) 0.068(9) Uani 1.00 1 d . . .
N2 N 1.720(3) 0.8983(13) -0.092(1) 0.072(10) Uani 1.00 1 d . . .
N3 N 2.074(3) 0.731(2) -0.058(1) 0.066(10) Uani 1.00 1 d . . .
N4 N 1.873(3) 0.821(2) 0.0676(13) 0.067(10) Uani 1.00 1 d . . .
N5 N 1.768(3) 0.691(2) -0.1031(12) 0.066(9) Uani 1.00 1 d . . .
C1 C 0.386(3) -0.149(2) 0.8674(11) 0.061(9) Uani 1.00 1 d . . .
C2 C 0.432(3) -0.091(2) 0.8635(12) 0.054(9) Uani 1.00 1 d . . .
C3 C 0.392(2) -0.0628(11) 0.7457(10) 0.030(7) Uani 1.00 1 d . . .
C4 C 0.383(2) -0.0329(12) 0.6813(10) 0.025(6) Uani 1.00 1 d . . .
C5 C 0.337(2) -0.0095(11) 0.5658(9) 0.021(6) Uani 1.00 1 d . . .
C6 C 0.383(2) 0.0510(10) 0.5597(9) 0.020(6) Uani 1.00 1 d . . .
C7 C 0.338(2) 0.0728(11) 0.4445(9) 0.024(6) Uani 1.00 1 d . . .
C8 C 0.325(2) 0.1014(11) 0.3807(10) 0.026(6) Uani 1.00 1 d . . .
C9 C 0.277(2) 0.126(1) 0.2652(11) 0.037(8) Uani 1.00 1 d . . .
C10 C 0.319(2) 0.185(1) 0.2603(11) 0.043(8) Uani 1.00 1 d . . .
C11 C 0.800(2) 0.095(1) 0.8037(11) 0.047(8) Uani 1.00 1 d . . .
C12 C 0.845(2) 0.157(1) 0.7947(10) 0.043(8) Uani 1.00 1 d . . .
C13 C 0.790(2) 0.1739(11) 0.6828(9) 0.023(6) Uani 1.00 1 d . . .
C14 C 0.774(2) 0.2014(11) 0.6180(10) 0.026(6) Uani 1.00 1 d . . .
C15 C 0.726(2) 0.2204(12) 0.5045(11) 0.028(7) Uani 1.00 1 d . . .
C16 C 0.771(2) 0.2816(12) 0.4976(11) 0.029(7) Uani 1.00 1 d . . .
C17 C 0.724(2) 0.3014(11) 0.3834(10) 0.025(6) Uani 1.00 1 d . . .
C18 C 0.708(2) 0.3302(12) 0.3194(10) 0.028(6) Uani 1.00 1 d . . .
C19 C 0.667(2) 0.349(2) 0.2044(12) 0.047(8) Uani 1.00 1 d . . .
C20 C 0.706(2) 0.410(1) 0.1978(10) 0.045(8) Uani 1.00 1 d . . .
C21 C 1.079(3) -0.032(1) 0.8379(11) 0.049(8) Uani 1.00 1 d . . .
C22 C 1.125(3) 0.027(2) 0.8335(12) 0.052(9) Uani 1.00 1 d . . .
C23 C 1.088(2) 0.0504(11) 0.7176(10) 0.024(6) Uani 1.00 1 d . . .
C24 C 1.078(2) 0.0824(11) 0.6516(10) 0.024(6) Uani 1.00 1 d . . .
C25 C 1.031(2) 0.1031(11) 0.5372(9) 0.022(6) Uani 1.00 1 d . . .
C26 C 1.078(2) 0.1646(12) 0.5313(10) 0.025(6) Uani 1.00 1 d . . .
C27 C 1.031(2) 0.1874(11) 0.4171(10) 0.026(6) Uani 1.00 1 d . . .
C28 C 1.016(2) 0.2142(11) 0.3537(9) 0.025(6) Uani 1.00 1 d . . .
C29 C 0.963(2) 0.237(2) 0.2383(11) 0.043(8) Uani 1.00 1 d . . .
C30 C 1.003(2) 0.297(1) 0.2319(11) 0.041(8) Uani 1.00 1 d . . .
C31 C 1.182(2) 0.318(1) 0.7462(12) 0.043(8) Uani 1.00 1 d . . .
C32 C 1.225(2) 0.378(1) 0.7393(11) 0.038(8) Uani 1.00 1 d . . .
C33 C 1.174(2) 0.3972(11) 0.6253(9) 0.023(6) Uani 1.00 1 d . . .
C34 C 1.162(2) 0.4242(11) 0.5601(9) 0.020(6) Uani 1.00 1 d . . .
C35 C 1.114(2) 0.4433(10) 0.4474(9) 0.020(6) Uani 1.00 1 d . . .
C36 C 1.161(2) 0.5048(11) 0.4387(9) 0.026(6) Uani 1.00 1 d . . .
C37 C 1.113(2) 0.5230(11) 0.3253(9) 0.024(6) Uani 1.00 1 d . . .
C38 C 1.099(2) 0.5494(11) 0.2607(10) 0.024(6) Uani 1.00 1 d . . .
C39 C 1.049(3) 0.571(2) 0.1481(11) 0.058(10) Uani 1.00 1 d . . .
C40 C 1.092(3) 0.630(2) 0.1402(12) 0.068(11) Uani 1.00 1 d . . .
C41 C 1.478(3) 0.205(2) 0.7772(12) 0.058(10) Uani 1.00 1 d . . .
C42 C 1.521(3) 0.266(2) 0.7704(11) 0.055(9) Uani 1.00 1 d . . .
C43 C 1.481(2) 0.2825(11) 0.6558(9) 0.028(6) Uani 1.00 1 d . . .
C44 C 1.465(2) 0.3096(12) 0.5929(10) 0.026(6) Uani 1.00 1 d . . .
C45 C 1.420(2) 0.3294(11) 0.4774(9) 0.023(6) Uani 1.00 1 d . . .
C46 C 1.466(2) 0.3916(12) 0.4697(11) 0.029(7) Uani 1.00 1 d . . .
C47 C 1.416(2) 0.4104(11) 0.3570(9) 0.027(6) Uani 1.00 1 d . . .
C48 C 1.403(2) 0.4390(12) 0.2919(11) 0.030(7) Uani 1.00 1 d . . .
C49 C 1.364(2) 0.458(1) 0.1752(10) 0.042(8) Uani 1.00 1 d . . .
C50 C 1.410(2) 0.518(1) 0.1688(10) 0.048(8) Uani 1.00 1 d . . .
H1 H 0.3671 -0.1855 0.9073 0.0515 Uiso 1.00 1 c . . .
H2 H 0.4551 -0.0828 0.8986 0.0675 Uiso 1.00 1 c . . .
H3 H 0.2613 0.1143 0.2276 0.0509 Uiso 1.00 1 c . . .
H4 H 0.3282 0.2240 0.2175 0.0385 Uiso 1.00 1 c . . .
H5 H 0.7966 0.0585 0.8435 0.0506 Uiso 1.00 1 c . . .
H6 H 0.8710 0.1700 0.8294 0.0399 Uiso 1.00 1 c . . .
H7 H 0.6427 0.3396 0.1701 0.0563 Uiso 1.00 1 c . . .
H8 H 0.7144 0.4484 0.1597 0.0531 Uiso 1.00 1 c . . .
H9 H 1.0676 -0.0689 0.8752 0.0485 Uiso 1.00 1 c . . .
H10 H 1.1415 0.0334 0.8701 0.0543 Uiso 1.00 1 c . . .
H11 H 0.9347 0.2295 0.2038 0.0473 Uiso 1.00 1 c . . .
H12 H 1.0088 0.3337 0.1936 0.0499 Uiso 1.00 1 c . . .
H13 H 1.1737 0.2805 0.7875 0.0557 Uiso 1.00 1 c . . .
H14 H 1.2425 0.3920 0.7737 0.0505 Uiso 1.00 1 c . . .
H15 H 1.0351 0.5619 0.1112 0.0719 Uiso 1.00 1 c . . .
H16 H 1.1082 0.6685 0.0994 0.0666 Uiso 1.00 1 c . . .
H17 H 1.4716 0.1657 0.8197 0.0633 Uiso 1.00 1 c . . .
H18 H 1.5455 0.2771 0.8057 0.0596 Uiso 1.00 1 c . . .
H19 H 1.3494 0.4498 0.1386 0.0453 Uiso 1.00 1 c . . .
H20 H 1.4216 0.5600 0.1297 0.0448 Uiso 1.00 1 c . . .

loop_
_atom_site_aniso_label
_atom_site_aniso_U_11
_atom_site_aniso_U_22
_atom_site_aniso_U_33
_atom_site_aniso_U_12
_atom_site_aniso_U_13
_atom_site_aniso_U_23
Lu1 0.0496(7) 0.0429(6) 0.0250(5) -0.0178(5) -0.0058(4) -0.0051(4)
S1 0.059(5) 0.038(4) 0.024(3) -0.010(3) -0.009(3) -0.002(3)
S2 0.046(4) 0.052(4) 0.036(3) -0.004(3) -0.015(3) -0.020(3)
S3 0.043(4) 0.025(3) 0.022(3) -0.011(3) -0.009(3) -0.003(2)
S4 0.045(4) 0.025(3) 0.025(3) -0.013(3) -0.011(3) -0.005(2)
S5 0.037(4) 0.021(3) 0.024(3) -0.010(3) -0.009(3) -0.004(2)
S6 0.035(4) 0.021(3) 0.023(3) -0.010(3) -0.007(2) -0.004(2)
S7 0.042(4) 0.033(4) 0.036(3) -0.008(3) -0.015(3) -0.012(3)
S8 0.042(4) 0.026(3) 0.029(3) -0.008(3) -0.008(3) -0.002(3)
S9 0.048(4) 0.024(3) 0.029(3) -0.012(3) -0.006(3) -0.003(3)
S10 0.045(4) 0.033(4) 0.034(3) -0.013(3) -0.013(3) -0.010(3)
S11 0.038(4) 0.020(3) 0.029(3) -0.011(3) -0.010(3) -0.004(2)
S12 0.041(4) 0.023(3) 0.024(3) -0.012(3) -0.009(3) -0.007(2)
S13 0.039(4) 0.023(3) 0.027(3) -0.014(3) -0.008(3) -0.006(2)
S14 0.038(4) 0.026(3) 0.024(3) -0.014(3) -0.007(3) -0.004(2)
S15 0.044(4) 0.034(4) 0.034(3) -0.009(3) -0.012(3) -0.015(3)
S16 0.043(4) 0.029(3) 0.034(3) -0.009(3) -0.007(3) -0.004(3)
S17 0.055(5) 0.033(4) 0.026(3) -0.011(3) -0.011(3) -0.006(3)
S18 0.045(4) 0.038(4) 0.034(3) -0.010(3) -0.014(3) -0.014(3)
S19 0.040(4) 0.024(3) 0.027(3) -0.014(3) -0.009(3) -0.005(2)
S20 0.034(4) 0.025(3) 0.026(3) -0.011(3) -0.008(3) -0.006(2)
S21 0.035(4) 0.024(3) 0.025(3) -0.013(3) -0.008(3) -0.009(2)
S22 0.036(4) 0.022(3) 0.026(3) -0.010(3) -0.011(3) -0.006(2)
S23 0.043(4) 0.030(3) 0.034(3) -0.010(3) -0.013(3) -0.013(3)
S24 0.040(4) 0.028(3) 0.031(3) -0.012(3) -0.006(3) -0.003(3)
S25 0.041(4) 0.028(3) 0.028(3) -0.011(3) -0.004(3) -0.002(3)
S26 0.041(4) 0.035(4) 0.031(3) -0.007(3) -0.013(3) -0.011(3)
S27 0.034(4) 0.019(3) 0.023(3) -0.011(3) -0.007(2) -0.003(2)
S28 0.034(4) 0.020(3) 0.022(3) -0.009(3) -0.008(2) -0.006(2)
S29 0.042(4) 0.027(3) 0.022(3) -0.012(3) -0.011(3) -0.006(2)
S30 0.043(4) 0.023(3) 0.026(3) -0.012(3) -0.009(3) -0.002(2)
S31 0.050(5) 0.048(4) 0.036(3) -0.008(3) -0.018(3) -0.018(3)
S32 0.053(5) 0.035(4) 0.026(3) -0.009(3) -0.009(3) 0.001(3)
S33 0.048(4) 0.028(3) 0.032(3) -0.010(3) -0.008(3) -0.002(3)
S34 0.047(4) 0.041(4) 0.034(3) -0.010(3) -0.015(3) -0.017(3)
S35 0.035(4) 0.023(3) 0.024(3) -0.014(3) -0.008(3) -0.002(2)
S36 0.034(4) 0.023(3) 0.026(3) -0.009(3) -0.007(3) -0.007(2)
S37 0.038(4) 0.022(3) 0.025(3) -0.011(3) -0.008(3) -0.005(2)
S38 0.037(4) 0.023(3) 0.022(3) -0.012(3) -0.006(3) -0.005(2)
S39 0.041(4) 0.033(4) 0.032(3) -0.009(3) -0.011(3) -0.011(3)
S40 0.045(4) 0.032(3) 0.025(3) -0.012(3) -0.007(3) -0.007(3)
O1 0.12(2) 0.11(2) 0.07(2) -0.08(2) -0.01(1) 0.02(2)
O2 0.07(2) 0.08(2) 0.10(2) -0.03(1) -0.02(1) 0.03(2)
O3 0.06(2) 0.12(2) 0.08(2) -0.02(2) -0.01(1) 0.02(2)
O4 0.09(2) 0.05(1) 0.12(2) -0.017(13) -0.06(2) 0.015(13)
O5 0.08(2) 0.06(1) 0.08(2) -0.004(12) 0.024(13) 0.001(12)
O6 0.06(2) 0.09(2) 0.13(2) -0.01(2) -0.02(2) 0.02(2)
O7 0.08(2) 0.15(3) 0.09(2) -0.02(2) -0.01(2) -0.03(2)
O8 0.08(2) 0.06(2) 0.06(1) 0.003(13) -0.016(12) -0.004(12)
O9 0.08(2) 0.11(2) 0.024(10) -0.03(1) -0.003(10) -0.004(11)
O10 0.26(4) 0.11(2) 0.12(2) -0.07(2) -0.05(2) -0.07(2)
O11 0.26(4) 0.18(3) 0.05(1) -0.18(3) 0.02(2) -0.02(2)
O12 0.09(2) 0.14(2) 0.10(2) -0.04(2) -0.01(2) -0.07(2)
O13 0.12(2) 0.11(2) 0.055(13) -0.04(2) -0.032(13) -0.037(13)
O14 0.14(3) 0.06(2) 0.16(3) 0.03(2) -0.10(2) -0.05(2)
O15 0.10(2) 0.08(2) 0.13(2) 0.01(1) -0.06(2) -0.06(2)
N1 0.11(3) 0.05(2) 0.04(1) -0.05(2) -0.02(2) 0.013(12)
N2 0.10(3) 0.03(2) 0.08(2) -0.03(2) -0.04(2) 0.016(13)
N3 0.07(2) 0.07(2) 0.07(2) -0.00(2) -0.03(2) -0.03(2)
N4 0.11(3) 0.07(2) 0.04(2) -0.02(2) -0.02(2) -0.03(1)
N5 0.07(2) 0.06(2) 0.06(2) -0.03(2) -0.03(1) 0.01(1)
C1 0.11(3) 0.05(2) 0.015(12) -0.02(2) -0.00(1) 0.007(11)
C2 0.07(2) 0.07(2) 0.027(13) -0.01(2) -0.010(13) -0.015(13)
C3 0.04(2) 0.020(12) 0.026(12) 0.009(11) -0.015(10) -0.006(9)
C4 0.021(13) 0.036(13) 0.021(11) -0.004(11) -0.008(9) -0.009(10)
C5 0.021(13) 0.019(11) 0.018(10) -0.000(10) -0.015(9) 0.007(8)
C6 0.023(13) 0.014(11) 0.020(10) -0.011(10) -0.012(9) 0.005(8)
C7 0.03(1) 0.022(12) 0.020(11) -0.006(10) -0.003(9) -0.004(9)
C8 0.018(13) 0.026(12) 0.036(12) 0.008(10) -0.009(10) -0.015(10)
C9 0.05(2) 0.04(2) 0.028(12) 0.008(13) -0.020(11) -0.019(11)
C10 0.04(2) 0.05(2) 0.034(13) -0.01(1) -0.009(12) -0.007(12)
C11 0.06(2) 0.05(2) 0.028(13) -0.01(1) -0.008(12) -0.000(11)
C12 0.06(2) 0.06(2) 0.015(11) -0.02(2) -0.008(11) -0.010(11)
C13 0.03(1) 0.019(11) 0.021(10) -0.006(10) -0.008(9) -0.002(9)
C14 0.03(2) 0.021(12) 0.020(11) -0.009(11) 0.003(10) -0.006(9)
C15 0.010(12) 0.03(1) 0.05(1) -0.005(10) -0.009(10) -0.017(11)
C16 0.03(1) 0.024(13) 0.036(13) -0.000(11) -0.014(10) -0.006(10)
C17 0.03(1) 0.011(11) 0.035(12) -0.008(10) 0.002(10) -0.008(9)
C18 0.03(2) 0.026(13) 0.020(11) -0.014(11) 0.006(10) -0.001(9)
C19 0.06(2) 0.05(2) 0.03(1) -0.00(1) -0.010(12) -0.006(12)
C20 0.06(2) 0.04(2) 0.017(11) -0.00(1) -0.004(11) 0.004(11)
C21 0.07(2) 0.05(2) 0.022(12) -0.02(2) -0.004(12) -0.005(11)
C22 0.08(2) 0.05(2) 0.03(1) -0.01(2) -0.03(1) -0.014(13)
C23 0.024(13) 0.025(12) 0.034(12) -0.009(10) -0.009(10) -0.018(10)
C24 0.03(1) 0.026(12) 0.026(11) -0.012(11) -0.004(10) -0.012(10)
C25 0.02(1) 0.022(12) 0.026(11) 0.000(10) -0.007(9) -0.017(9)
C26 0.02(1) 0.029(13) 0.030(12) 0.003(11) -0.010(10) -0.015(10)
C27 0.04(2) 0.016(11) 0.030(12) -0.008(11) -0.009(10) -0.011(9)
C28 0.03(1) 0.020(12) 0.018(10) -0.001(10) -0.005(9) 0.001(9)
C29 0.04(2) 0.06(2) 0.04(1) -0.01(1) -0.011(12) -0.026(13)
C30 0.05(2) 0.04(2) 0.026(12) 0.019(13) -0.018(11) -0.004(11)
C31 0.04(2) 0.03(2) 0.04(1) 0.001(13) -0.009(12) -0.003(12)
C32 0.04(2) 0.05(2) 0.035(13) 0.001(13) -0.019(11) -0.020(12)
C33 0.023(13) 0.030(13) 0.022(11) 0.001(10) -0.009(9) -0.016(9)
C34 0.019(13) 0.016(11) 0.024(11) -0.002(9) -0.004(9) -0.005(9)
C35 0.026(13) 0.010(10) 0.022(10) -0.008(10) -0.008(9) 0.002(8)
C36 0.03(1) 0.023(12) 0.011(9) -0.001(10) 0.004(9) 0.006(9)
C37 0.03(2) 0.029(12) 0.012(10) -0.004(11) -0.010(9) -0.009(9)
C38 0.013(12) 0.029(13) 0.039(13) -0.002(10) -0.010(10) -0.015(10)
C39 0.10(3) 0.06(2) 0.024(13) -0.02(2) -0.03(1) -0.016(13)
C40 0.12(3) 0.05(2) 0.03(2) -0.03(2) -0.04(2) 0.000(13)
C41 0.06(2) 0.07(2) 0.03(1) -0.01(2) -0.01(1) -0.00(1)
C42 0.06(2) 0.08(2) 0.024(13) -0.01(2) -0.018(13) -0.01(1)
C43 0.04(2) 0.027(13) 0.017(10) -0.006(11) -0.009(10) -0.002(9)
C44 0.03(1) 0.032(13) 0.021(11) -0.014(11) 0.005(9) -0.012(10)
C45 0.03(1) 0.025(12) 0.013(10) 0.003(11) -0.009(9) -0.007(9)
C46 0.016(13) 0.023(13) 0.05(1) -0.008(10) -0.009(11) -0.011(11)
C47 0.04(2) 0.026(13) 0.016(10) -0.015(11) 0.003(10) -0.004(9)
C48 0.02(1) 0.025(13) 0.039(13) 0.005(11) -0.006(10) -0.006(10)
C49 0.07(2) 0.05(2) 0.015(11) -0.02(1) -0.007(11) -0.004(10)
C50 0.07(2) 0.05(2) 0.016(11) -0.02(2) -0.001(12) 0.001(11)

loop_
_atom_type_symbol
_atom_type_description
_atom_type_scat_dispersion_real
_atom_type_scat_dispersion_imag
_atom_type_scat_source
C C 0.006 0.003
;
International Tables for Crystallography
(1992, Vol. C, Tables 4.2.6.8 and 6.1.1.4)
;
H H 0.000 0.000
;
International Tables for Crystallography
(1992, Vol. C, Table 6.1.1.4)
;
Lu Lu -0.583 6.185
;
International Tables for Crystallography
(1992, Vol. C, Tables 4.2.6.8 and 6.1.1.4)
;
N N 0.011 0.006
;
International Tables for Crystallography
(1992, Vol. C, Tables 4.2.6.8 and 6.1.1.4)
;
O O 0.017 0.010
;
International Tables for Crystallography
(1992, Vol. C, Tables 4.2.6.8 and 6.1.1.4)
;
S S 0.148 0.159
;
International Tables for Crystallography
(1992, Vol. C, Tables 4.2.6.8 and 6.1.1.4)
;

loop_
_geom_angle_atom_site_label_1
_geom_angle_site_symmetry_1
_geom_angle_atom_site_label_2
_geom_angle_site_symmetry_2
_geom_angle_atom_site_label_3
_geom_angle_site_symmetry_3
_geom_angle
_geom_angle_publ_flag
C1 . S1 . C3 . 94.7(11) yes
C2 . S2 . C3 . 94.8(12) yes
C4 . S3 . C5 . 94.3(9) yes
C4 . S4 . C6 . 93.9(9) yes
C5 . S5 . C7 . 94.1(9) yes
C6 . S6 . C7 . 93.4(9) yes
C8 . S7 . C9 . 94.5(11) yes
C8 . S8 . C10 . 95.4(11) yes
C11 . S9 . C13 . 94.4(11) yes
C12 . S10 . C13 . 95.0(10) yes
C14 . S11 . C15 . 93.6(9) yes
C14 . S12 . C16 . 93.4(10) yes
C15 . S13 . C17 . 93.7(10) yes
C16 . S14 . C17 . 94.0(10) yes
C18 . S15 . C19 . 94.6(11) yes
C18 . S16 . C20 . 94.2(11) yes
C21 . S17 . C23 . 94.5(11) yes
C22 . S18 . C23 . 93.2(11) yes
C24 . S19 . C25 . 94.2(9) yes
C24 . S20 . C26 . 93.5(10) yes
C25 . S21 . C27 . 93.9(9) yes
C26 . S22 . C27 . 93.4(10) yes
C28 . S23 . C29 . 96.0(10) yes
C28 . S24 . C30 . 94.2(11) yes
C31 . S25 . C33 . 93.9(10) yes
C32 . S26 . C33 . 94.7(10) yes
C34 . S27 . C35 . 93.3(9) yes
C34 . S28 . C36 . 93.9(9) yes
C35 . S29 . C37 . 94.0(8) yes
C36 . S30 . C37 . 93.7(10) yes
C38 . S31 . C39 . 94.5(11) yes
C38 . S32 . C40 . 93.3(12) yes
C41 . S33 . C43 . 94.7(12) yes
C42 . S34 . C43 . 94.1(12) yes
C44 . S35 . C45 . 94.7(9) yes
C44 . S36 . C46 . 94.5(10) yes
C45 . S37 . C47 . 94.0(10) yes
C46 . S38 . C47 . 94.0(9) yes
C48 . S39 . C49 . 94.9(11) yes
C48 . S40 . C50 . 95.1(11) yes
O1 . N1 . O2 . 121.8(33) yes
O1 . N1 . O3 . 126.5(30) yes
O2 . N1 . O3 . 111.7(24) yes
O4 . N2 . O5 . 121.2(35) yes
O4 . N2 . O6 . 123.7(30) yes
O5 . N2 . O6 . 115.1(27) yes
O7 . N3 . O8 . 119.2(30) yes
O7 . N3 . O9 . 124.4(29) yes
O8 . N3 . O9 . 116.1(29) yes
O10 . N4 . O11 . 121.7(30) yes
O10 . N4 . O12 . 126.3(32) yes
O11 . N4 . O12 . 112.0(24) yes
O13 . N5 . O14 . 125.3(28) yes
O13 . N5 . O15 . 124.8(32) yes
O14 . N5 . O15 . 109.7(27) yes
S1 . C1 . C2 . 117.5(18) yes
S2 . C2 . C1 . 117.9(19) yes
S1 . C3 . S2 . 115.0(11) yes
S1 . C3 . C4 . 121.8(17) yes
S2 . C3 . C4 . 123.2(17) yes
S3 . C4 . S4 . 114.9(11) yes
S3 . C4 . C3 . 121.3(17) yes
S4 . C4 . C3 . 123.7(17) yes
S3 . C5 . S5 . 123.2(12) yes
S3 . C5 . C6 . 118.7(14) yes
S5 . C5 . C6 . 118.1(14) yes
S4 . C6 . S6 . 123.4(11) yes
S4 . C6 . C5 . 118.1(13) yes
S6 . C6 . C5 . 118.5(14) yes
S5 . C7 . S6 . 115.8(11) yes
S5 . C7 . C8 . 122.3(16) yes
S6 . C7 . C8 . 121.9(16) yes
S7 . C8 . S8 . 113.3(12) yes
S7 . C8 . C7 . 122.9(17) yes
S8 . C8 . C7 . 123.8(16) yes
S7 . C9 . C10 . 117.9(17) yes
S8 . C10 . C9 . 118.9(19) yes
S9 . C11 . C12 . 118.4(17) yes
S10 . C12 . C11 . 117.0(17) yes
S9 . C13 . S10 . 115.2(11) yes
S9 . C13 . C14 . 123.5(15) yes
S10 . C13 . C14 . 121.3(15) yes
S11 . C14 . S12 . 116.3(11) yes
S11 . C14 . C13 . 122.4(15) yes
S12 . C14 . C13 . 121.3(16) yes
S11 . C15 . S13 . 123.6(12) yes
S11 . C15 . C16 . 117.6(16) yes
S13 . C15 . C16 . 118.8(17) yes
S12 . C16 . S14 . 123.1(12) yes
S12 . C16 . C15 . 119.1(17) yes
S14 . C16 . C15 . 117.7(16) yes
S13 . C17 . S14 . 115.7(12) yes
S13 . C17 . C18 . 122.6(16) yes
S14 . C17 . C18 . 121.7(15) yes
S15 . C18 . S16 . 114.2(11) yes
S15 . C18 . C17 . 122.6(15) yes
S16 . C18 . C17 . 123.2(16) yes
S15 . C19 . C20 . 118.5(19) yes
S16 . C20 . C19 . 118.4(18) yes
S17 . C21 . C22 . 117.9(18) yes
S18 . C22 . C21 . 118.8(18) yes
S17 . C23 . S18 . 115.4(11) yes
S17 . C23 . C24 . 123.2(14) yes
S18 . C23 . C24 . 121.4(15) yes
S19 . C24 . S20 . 116.7(11) yes
S19 . C24 . C23 . 119.3(15) yes
S20 . C24 . C23 . 124.0(15) yes
S19 . C25 . S21 . 124.6(12) yes
S19 . C25 . C26 . 117.3(15) yes
S21 . C25 . C26 . 118.1(15) yes
S20 . C26 . S22 . 123.5(12) yes
S20 . C26 . C25 . 118.2(16) yes
S22 . C26 . C25 . 118.2(15) yes
S21 . C27 . S22 . 116.2(11) yes
S21 . C27 . C28 . 119.8(15) yes
S22 . C27 . C28 . 124.0(16) yes
S23 . C28 . S24 . 113.9(11) yes
S23 . C28 . C27 . 123.9(15) yes
S24 . C28 . C27 . 122.1(16) yes
S23 . C29 . C30 . 116.9(18) yes
S24 . C30 . C29 . 118.9(18) yes
S25 . C31 . C32 . 119.5(18) yes
S26 . C32 . C31 . 116.9(18) yes
S25 . C33 . S26 . 115.0(11) yes
S25 . C33 . C34 . 123.2(15) yes
S26 . C33 . C34 . 121.8(16) yes
S27 . C34 . S28 . 116.0(11) yes
S27 . C34 . C33 . 121.7(15) yes
S28 . C34 . C33 . 122.2(15) yes
S27 . C35 . S29 . 123.4(11) yes
S27 . C35 . C36 . 119.2(15) yes
S29 . C35 . C36 . 117.4(14) yes
S28 . C36 . S30 . 123.8(13) yes
S28 . C36 . C35 . 117.5(14) yes
S30 . C36 . C35 . 118.8(16) yes
S29 . C37 . S30 . 116.1(10) yes
S29 . C37 . C38 . 121.4(15) yes
S30 . C37 . C38 . 122.6(16) yes
S31 . C38 . S32 . 114.8(12) yes
S31 . C38 . C37 . 123.7(16) yes
S32 . C38 . C37 . 121.6(15) yes
S31 . C39 . C40 . 119.0(18) yes
S32 . C40 . C39 . 118.4(20) yes
S33 . C41 . C42 . 119.1(20) yes
S34 . C42 . C41 . 117.9(19) yes
S33 . C43 . S34 . 114.1(11) yes
S33 . C43 . C44 . 122.9(16) yes
S34 . C43 . C44 . 122.9(16) yes
S35 . C44 . S36 . 114.8(11) yes
S35 . C44 . C43 . 123.4(16) yes
S36 . C44 . C43 . 121.8(16) yes
S35 . C45 . S37 . 123.9(12) yes
S35 . C45 . C46 . 118.1(15) yes
S37 . C45 . C46 . 118.0(15) yes
S36 . C46 . S38 . 124.2(12) yes
S36 . C46 . C45 . 117.9(16) yes
S38 . C46 . C45 . 117.9(16) yes
S37 . C47 . S38 . 116.0(11) yes
S37 . C47 . C48 . 122.8(16) yes
S38 . C47 . C48 . 121.2(16) yes
S39 . C48 . S40 . 114.9(12) yes
S39 . C48 . C47 . 122.4(16) yes
S40 . C48 . C47 . 122.7(17) yes
S39 . C49 . C50 . 117.1(17) yes
S40 . C50 . C49 . 117.8(17) yes
O2 . Lu1 . O3 . 51.3(8) yes
O5 . Lu1 . O6 . 52.2(8) yes
O8 . Lu1 . O9 . 52.0(7) yes
O11 . Lu1 . O12 . 51.2(8) yes
O14 . Lu1 . O15 . 50.8(8) yes
Lu1 . O2 . N1 . 100.2(19) yes
Lu1 . O3 . N1 . 96.5(17) yes
Lu1 . O5 . N2 . 97.3(20) yes
Lu1 . O6 . N2 . 95.4(18) yes
Lu1 . O8 . N3 . 93.7(19) yes
Lu1 . O9 . N3 . 98.0(19) yes
Lu1 . O11 . N4 . 98.9(17) yes
Lu1 . O12 . N4 . 97.8(18) yes
Lu1 . O14 . N5 . 97.7(18) yes
Lu1 . O15 . N5 . 101.4(20) yes

loop_
_geom_bond_atom_site_label_1
_geom_bond_site_symmetry_1
_geom_bond_atom_site_label_2
_geom_bond_site_symmetry_2
_geom_bond_distance
_geom_bond_publ_flag
Lu1 . O2 . 2.33(2) yes
Lu1 . O3 . 2.40(2) yes
Lu1 . O5 . 2.35(2) yes
Lu1 . O6 . 2.39(2) yes
Lu1 . O8 . 2.40(2) yes
Lu1 . O9 . 2.35(2) yes
Lu1 . O11 . 2.32(2) yes
Lu1 . O12 . 2.34(2) yes
Lu1 . O14 . 2.44(2) yes
Lu1 . O15 . 2.36(2) yes
S1 . C1 . 1.75(3) yes
S1 . C3 . 1.74(2) yes
S2 . C2 . 1.75(3) yes
S2 . C3 . 1.74(2) yes
S3 . C4 . 1.77(2) yes
S3 . C5 . 1.728(18) yes
S4 . C4 . 1.77(2) yes
S4 . C6 . 1.744(18) yes
S5 . C5 . 1.739(19) yes
S5 . C7 . 1.75(2) yes
S6 . C6 . 1.744(18) yes
S6 . C7 . 1.77(2) yes
S7 . C8 . 1.76(2) yes
S7 . C9 . 1.74(2) yes
S8 . C8 . 1.75(2) yes
S8 . C10 . 1.71(2) yes
S9 . C11 . 1.73(3) yes
S9 . C13 . 1.745(19) yes
S10 . C12 . 1.73(2) yes
S10 . C13 . 1.74(2) yes
S11 . C14 . 1.76(2) yes
S11 . C15 . 1.74(2) yes
S12 . C14 . 1.76(2) yes
S12 . C16 . 1.73(2) yes
S13 . C15 . 1.73(2) yes
S13 . C17 . 1.766(19) yes
S14 . C16 . 1.74(2) yes
S14 . C17 . 1.76(2) yes
S15 . C18 . 1.75(2) yes
S15 . C19 . 1.72(2) yes
S16 . C18 . 1.76(2) yes
S16 . C20 . 1.73(2) yes
S17 . C21 . 1.72(2) yes
S17 . C23 . 1.73(2) yes
S18 . C22 . 1.72(3) yes
S18 . C23 . 1.761(19) yes
S19 . C24 . 1.761(19) yes
S19 . C25 . 1.73(2) yes
S20 . C24 . 1.74(2) yes
S20 . C26 . 1.75(2) yes
S21 . C25 . 1.714(19) yes
S21 . C27 . 1.77(2) yes
S22 . C26 . 1.74(2) yes
S22 . C27 . 1.752(19) yes
S23 . C28 . 1.74(2) yes
S23 . C29 . 1.75(3) yes
S24 . C28 . 1.77(2) yes
S24 . C30 . 1.77(2) yes
S25 . C31 . 1.75(3) yes
S25 . C33 . 1.74(2) yes
S26 . C32 . 1.75(2) yes
S26 . C33 . 1.750(19) yes
S27 . C34 . 1.76(2) yes
S27 . C35 . 1.727(18) yes
S28 . C34 . 1.763(19) yes
S28 . C36 . 1.73(2) yes
S29 . C35 . 1.753(19) yes
S29 . C37 . 1.75(2) yes
S30 . C36 . 1.732(18) yes
S30 . C37 . 1.770(19) yes
S31 . C38 . 1.73(2) yes
S31 . C39 . 1.72(3) yes
S32 . C38 . 1.77(2) yes
S32 . C40 . 1.74(3) yes
S33 . C41 . 1.70(3) yes
S33 . C43 . 1.75(2) yes
S34 . C42 . 1.72(3) yes
S34 . C43 . 1.76(2) yes
S35 . C44 . 1.76(2) yes
S35 . C45 . 1.743(19) yes
S36 . C44 . 1.79(2) yes
S36 . C46 . 1.74(2) yes
S37 . C45 . 1.725(19) yes
S37 . C47 . 1.748(19) yes
S38 . C46 . 1.72(2) yes
S38 . C47 . 1.76(2) yes
S39 . C48 . 1.76(2) yes
S39 . C49 . 1.74(2) yes
S40 . C48 . 1.74(2) yes
S40 . C50 . 1.74(2) yes
O1 . N1 . 1.22(3) yes
O2 . N1 . 1.24(3) yes
O3 . N1 . 1.24(3) yes
O4 . N2 . 1.23(3) yes
O5 . N2 . 1.24(3) yes
O6 . N2 . 1.23(3) yes
O7 . N3 . 1.27(3) yes
O8 . N3 . 1.26(3) yes
O9 . N3 . 1.19(3) yes
O10 . N4 . 1.25(3) yes
O11 . N4 . 1.22(3) yes
O12 . N4 . 1.21(3) yes
O13 . N5 . 1.19(3) yes
O14 . N5 . 1.25(3) yes
O15 . N5 . 1.27(3) yes
C1 . C2 . 1.31(4) yes
C3 . C4 . 1.34(3) yes
C5 . C6 . 1.34(2) yes
C7 . C8 . 1.33(3) yes
C9 . C10 . 1.30(3) yes
C11 . C12 . 1.34(3) yes
C13 . C14 . 1.37(3) yes
C15 . C16 . 1.34(3) yes
C17 . C18 . 1.35(3) yes
C19 . C20 . 1.30(3) yes
C21 . C22 . 1.31(3) yes
C23 . C24 . 1.38(3) yes
C25 . C26 . 1.36(3) yes
C27 . C28 . 1.34(3) yes
C29 . C30 . 1.29(3) yes
C31 . C32 . 1.29(3) yes
C33 . C34 . 1.36(3) yes
C35 . C36 . 1.34(3) yes
C37 . C38 . 1.35(3) yes
C39 . C40 . 1.28(4) yes
C41 . C42 . 1.32(4) yes
C41 . H17 . 0.97(3) no
C42 . H17 . 1.98(3) no
C42 . H18 . 0.99(2) no
C43 . C44 . 1.33(3) yes
C45 . C46 . 1.36(3) yes
C47 . C48 . 1.36(3) yes
C49 . C50 . 1.34(3) yes
